data_1519035
loop_
_publ_author_name
'Huang, B.'
'Corbett, J. D.'

_publ_section_title
;
 Synthesis and structure of the Zintl compounds Na2BaTt4 (Tt = Si, Ge)
;
_journal_name_full 'Solid State Sciences'
_journal_page_first 555
_journal_page_last 565
_journal_volume 1
_journal_year 1999
_chemical_formula_sum 'Ba Na2 Si4'
_chemical_formula_weight 295.67
_space_group_IT_number 46
_symmetry_cell_setting orthorhombic
_symmetry_Int_Tables_number 46
_symmetry_space_group_name_Hall 'I 2 -2a'
_symmetry_space_group_name_H-M 'I m a 2'
_cell_angle_alpha 90
_cell_angle_beta 90
_cell_angle_gamma 90
_cell_formula_units_Z 8
_cell_length_a 9.524(2)
_cell_length_b 17.980(3)
_cell_length_c 8.570(3)
_cell_volume 1467.5(6)
_diffrn_ambient_temperature 296
_diffrn_radiation_probe x-ray
_diffrn_radiation_type MoK\a
_diffrn_radiation_wavelength 0.71073
_exptl_absorpt_coefficient_mu 6.053
_exptl_crystal_density_diffrn 2.676
_exptl_crystal_F_000 1072
_refine_ls_number_parameters 73
_refine_ls_number_reflns 1682
_refine_ls_R_factor_gt 0.027
_refine_ls_wR_factor_gt 0.028
_cod_data_source_file SSS-1999-1-555-565.cif
_cod_data_source_block Na2BaSi4
_cod_database_code 1519035

loop_
_symmetry_equiv_pos_site_id
_symmetry_equiv_pos_as_xyz
1 x,y,z
2 -x,-y,z
3 1/2-x,y,z
4 1/2+x,-y,z
5 1/2+x,1/2+y,1/2+z
6 1/2-x,1/2-y,1/2+z
7 -x,1/2+y,1/2+z
8 x,1/2-y,1/2+z

loop_
_atom_site_aniso_label
_atom_site_aniso_U_11
_atom_site_aniso_U_22
_atom_site_aniso_U_33
_atom_site_aniso_U_23
_atom_site_aniso_U_13
_atom_site_aniso_U_12
Si1 0.0260(10) 0.0220(10) 0.0159(9) -0.0028(8) -0.0060(7) 0.0108(8)
Si5 0.0190(10) 0.0120(10) 0.0160(10) -0.0010(10) 0.0000 0.0000
Si6 0.0160(10) 0.0130(10) 0.0090(10) -0.0002(10) 0.0000 0.0000
Si2 0.0181(8) 0.0133(9) 0.0056(9) 0.0021(10) 0.0030(10) 0.0032(10)
Si3 0.0170(10) 0.0150(10) 0.0170(10) 0.0030(10) 0.0000 0.0000
Si4 0.0150(10) 0.0130(10) 0.0110(10) 0.0010(10) 0.0000 0.0000
Ba1 0.0108(2) 0.0143(2) 0.0178(2) 0.0000 0.0000 -0.0015(2)
Ba2 0.0186(2) 0.0142(3) 0.0124(2) 0.0023(3) 0.0000 0.0000
Na1 0.0260(10) 0.0200(10) 0.0290(10) 0.0000(10) -0.004(2) 0.0060(10)
Na2 0.053(3) 0.063(4) 0.032(3) -0.015(3) 0.0000 0.0000
Na3 0.0220(10) 0.034(2) 0.020(2) 0.0000 0.0000 -0.002(2)

loop_
_atom_site_label
_atom_site_type_symbol
_atom_site_thermal_displace_type
_atom_site_fract_x
_atom_site_fract_y
_atom_site_fract_z
_atom_site_occupancy
_atom_site_U_iso_or_equiv
_atom_site_calc_flag
_atom_site_refinement_flags
_atom_site_disorder_assembly
_atom_site_disorder_group
Si1 Si Uani 0.1215(2) 0.65890(10) 0.2035(2) 1.000 0.0213(6) . . . .
Si5 Si Uani 0.25000 0.5454(2) 0.2252(3) 1.000 0.0157(6) . . . .
Si6 Si Uani 0.25000 0.6353(2) 0.4382(3) 1.000 0.0127(6) . . . .
Si2 Si Uani 0.1221(2) 0.14100(10) 0.3088(2) 1.000 0.0123(5) . . . .
Si3 Si Uani 0.25000 0.0276(2) 0.2777(3) 1.000 0.0163(6) . . . .
Si4 Si Uani 0.25000 0.1192(2) 0.0741(3) 1.000 0.0130(6) . . . .
Ba1 Ba Uani 0.00000 0.00000 0.00000 1.000 0.0143(1) . . . .
Ba2 Ba Uani 0.25000 0.83420(10) 0.33020(10) 1.000 0.0151(1) . . . .
Na1 Na Uani 0.0332(2) 0.22670(10) 0.0022(4) 1.000 0.0250(6) . . . .
Na2 Na Uani 0.25000 0.3695(3) 0.1751(6) 1.000 0.0493(19) . . . .
Na3 Na Uani 0.00000 0.00000 0.5042(6) 1.000 0.0253(10) . . . .

loop_
_atom_type_symbol
_atom_type_description
_atom_type_scat_dispersion_real
_atom_type_scat_dispersion_imag
_atom_type_scat_source
Ba Ba -0.3244 2.2819 ' International Tables Vol C Tables 4.2.6.8 and 6.1.1.4'
Na Na 0.0362 0.0249 ' International Tables Vol C Tables 4.2.6.8 and 6.1.1.4'
Si Si 0.0817 0.0704 ' International Tables Vol C Tables 4.2.6.8 and 6.1.1.4'

loop_
_geom_angle_atom_site_label_1
_geom_angle_atom_site_label_2
_geom_angle_atom_site_label_3
_geom_angle
_geom_angle_site_symmetry_1
_geom_angle_site_symmetry_2
_geom_angle_site_symmetry_3
_geom_angle_publ_flag
Si5 Si1 Si6 61.35(11) . . . yes
Si1 Si1 Si5 59.15(8) 3_555 . . yes
Si1 Si1 Si6 59.23(7) 3_555 . . yes
Si1 Si5 Si6 59.44(11) . . . yes
Si1 Si5 Si1 61.69(11) . . 3_555 yes
Si1 Si5 Si6 59.44(11) 3_555 . . yes
Si1 Si6 Si5 59.21(10) . . . yes
Si1 Si6 Si1 61.54(9) . . 3_555 yes
Si1 Si6 Si5 59.21(10) 3_555 . . yes
Si3 Si2 Si4 60.34(11) . . . yes
Si2 Si2 Si3 59.36(8) 3_555 . . yes
Si2 Si2 Si4 59.27(7) 3_555 . . yes
Si2 Si3 Si4 59.70(11) . . . yes
Si2 Si3 Si2 61.28(11) . . 3_555 yes
Si2 Si3 Si4 59.70(11) 3_555 . . yes
Si2 Si4 Si3 59.95(10) . . . yes
Si2 Si4 Si2 61.46(9) . . 3_555 yes
Si2 Si4 Si3 59.95(10) 3_555 . . yes

loop_
_geom_bond_atom_site_label_1
_geom_bond_atom_site_label_2
_geom_bond_distance
_geom_bond_site_symmetry_1
_geom_bond_site_symmetry_2
_geom_bond_publ_flag
Si1 Si5 2.387(4) . . yes
Si1 Si6 2.392(3) . . yes
Si1 Si1 2.448(3) . 3_555 yes
Si5 Si6 2.438(4) . . yes
Si2 Si3 2.390(4) . . yes
Si2 Si4 2.384(3) . . yes
Si2 Si2 2.436(3) . 3_555 yes
Si3 Si4 2.399(4) . . yes

loop_
_geom_torsion_atom_site_label_1
_geom_torsion_atom_site_label_2
_geom_torsion_atom_site_label_3
_geom_torsion_atom_site_label_4
_geom_torsion
_geom_torsion_site_symmetry_1
_geom_torsion_site_symmetry_2
_geom_torsion_site_symmetry_3
_geom_torsion_site_symmetry_4
_geom_torsion_publ_flag
Si6 Si1 Si5 Si1 -69.35(8) . . . 3_555 no
Si1 Si1 Si5 Si6 69.35(8) 3_555 . . . no
Si5 Si1 Si6 Si1 69.22(8) . . . 3_555 no
Si1 Si1 Si6 Si5 -69.22(8) 3_555 . . . no
Si5 Si1 Si1 Si6 -72.88(13) . . 3_555 . no
Si6 Si1 Si1 Si5 72.88(13) . . 3_555 . no
Si1 Si5 Si6 Si1 -73.09(10) . . . 3_555 no
Si1 Si5 Si6 Si1 73.09(10) 3_555 . . . no
Si4 Si2 Si3 Si2 69.75(8) . . . 3_555 no
Si2 Si2 Si3 Si4 -69.75(8) 3_555 . . . no
Si3 Si2 Si4 Si2 -69.89(8) . . . 3_555 no
Si2 Si2 Si4 Si3 69.89(8) 3_555 . . . no
Si3 Si2 Si2 Si4 71.53(13) . . 3_555 . no
Si4 Si2 Si2 Si3 -71.53(13) . . 3_555 . no
Si2 Si3 Si4 Si2 72.36(10) . . . 3_555 no
Si2 Si3 Si4 Si2 -72.36(10) 3_555 . . . no
